data_1517424
loop_
_publ_author_name
'Pal, Amlan K.'
'Serroni, Scolastica'
'Zaccheroni, Nelsi'
'Campagna, Sebastiano'
'Hanan, Garry S.'

_publ_section_title
;
 Near infra-red emitting Ru(ii) complexes of tridentate ligands:
 electrochemical and photophysical consequences of a strong donor ligand
 with large bite angles
;
_journal_issue 12
_journal_name_full 'Chem. Sci.'
_journal_page_first 4800
_journal_paper_doi 10.1039/C4SC01604A
_journal_volume 5
_journal_year 2014
_chemical_formula_moiety 'C41 H44 N10 Ru, 2(F6 P), C3 H6 O'
_chemical_formula_sum 'C44 H50 F12 N10 O P2 Ru'
_chemical_formula_weight 1125.95
_chemical_name_systematic
; 
 ? 
;
_space_group_IT_number 2
_symmetry_cell_setting triclinic
_symmetry_space_group_name_Hall '-P 1'
_symmetry_space_group_name_H-M 'P -1'
_atom_sites_solution_hydrogens geom
_atom_sites_solution_primary direct
_atom_sites_solution_secondary difmap
_audit_creation_method SHELXL-97
_cell_angle_alpha 96.6310(10)
_cell_angle_beta 94.8820(10)
_cell_angle_gamma 106.4660(10)
_cell_formula_units_Z 2
_cell_length_a 8.5139(2)
_cell_length_b 13.5117(4)
_cell_length_c 21.1951(6)
_cell_measurement_reflns_used 9398
_cell_measurement_temperature 150(2)
_cell_measurement_theta_max 69.31
_cell_measurement_theta_min 5.46
_cell_volume 2304.75(11)
_computing_cell_refinement 'Bruker SAINT'
_computing_data_collection 'Bruker APEX2'
_computing_data_reduction 'Bruker SAINT'
_computing_molecular_graphics 'Bruker SHELXTL'
_computing_publication_material 'Bruker SHELXTL'
_computing_structure_refinement 'SHELXL-97 (Sheldrick, 2008)'
_computing_structure_solution 'SHELXS-97 (Sheldrick, 2008)'
_diffrn_ambient_temperature 150(2)
_diffrn_measured_fraction_theta_full 0.988
_diffrn_measured_fraction_theta_max 0.988
_diffrn_measurement_device_type 'Bruker APEX-II CCD'
_diffrn_measurement_method '\f and \w scans'
_diffrn_radiation_monochromator graphite
_diffrn_radiation_source 'fine-focus sealed tube'
_diffrn_radiation_type CuK\a
_diffrn_radiation_wavelength 1.54178
_diffrn_reflns_av_R_equivalents 0.0374
_diffrn_reflns_av_sigmaI/netI 0.0214
_diffrn_reflns_limit_h_max 10
_diffrn_reflns_limit_h_min -10
_diffrn_reflns_limit_k_max 16
_diffrn_reflns_limit_k_min -16
_diffrn_reflns_limit_l_max 25
_diffrn_reflns_limit_l_min -20
_diffrn_reflns_number 69864
_diffrn_reflns_theta_full 69.67
_diffrn_reflns_theta_max 69.67
_diffrn_reflns_theta_min 3.45
_exptl_absorpt_coefficient_mu 4.275
_exptl_absorpt_correction_T_max 0.8825
_exptl_absorpt_correction_T_min 0.4397
_exptl_absorpt_correction_type multi-scan
_exptl_absorpt_process_details 'Bruker-AXS (Scale, Bruker-AXS)'
_exptl_crystal_colour purple-blue
_exptl_crystal_density_diffrn 1.622
_exptl_crystal_density_meas 1.622
_exptl_crystal_density_method 'not measured'
_exptl_crystal_description needle
_exptl_crystal_F_000 1148
_exptl_crystal_size_max 0.23
_exptl_crystal_size_mid 0.13
_exptl_crystal_size_min 0.03
_refine_diff_density_max 0.713
_refine_diff_density_min -0.818
_refine_diff_density_rms 0.063
_refine_ls_extinction_method none
_refine_ls_goodness_of_fit_ref 1.039
_refine_ls_hydrogen_treatment constr
_refine_ls_matrix_type full
_refine_ls_number_parameters 656
_refine_ls_number_reflns 8591
_refine_ls_number_restraints 0
_refine_ls_restrained_S_all 1.039
_refine_ls_R_factor_all 0.0347
_refine_ls_R_factor_gt 0.0345
_refine_ls_shift/su_max 0.001
_refine_ls_shift/su_mean 0.000
_refine_ls_structure_factor_coef Fsqd
_refine_ls_weighting_details 'calc w=1/[\s^2^(Fo^2^)+(0.0632P)^2^+1.2653P] where P=(Fo^2^+2Fc^2^)/3'
_refine_ls_weighting_scheme calc
_refine_ls_wR_factor_gt 0.0946
_refine_ls_wR_factor_ref 0.0950
_reflns_number_gt 8487
_reflns_number_total 8591
_reflns_threshold_expression >2sigma(I)
_cod_data_source_file c4sc01604a2.cif
_cod_data_source_block amln69
_cod_depositor_comments
;
The following automatic conversions were performed:

'_symmetry_cell_setting' value 'Triclinic' changed to 'triclinic'
according to
/usr/data/users/saulius/crontab/automatic-downloads/rss-feeds/RSC/lib/dictionaries/cif_core.dic
dictionary named 'cif_core.dic' version 2.4.2 from 2011-04-26.

Automatic conversion script
Id: cif_fix_values 2281 2013-09-26 08:29:07Z andrius 

 Adding full bibliography for 1517422--1517426.cif.
;
_cod_original_sg_symbol_Hall -P1
_cod_original_sg_symbol_H-M P-1
_cod_database_code 1517424

loop_
_symmetry_equiv_pos_as_xyz
'x, y, z'
'-x, -y, -z'

loop_
_atom_site_label
_atom_site_type_symbol
_atom_site_fract_x
_atom_site_fract_y
_atom_site_fract_z
_atom_site_U_iso_or_equiv
_atom_site_adp_type
_atom_site_occupancy
_atom_site_symmetry_multiplicity
_atom_site_calc_flag
_atom_site_refinement_flags
_atom_site_disorder_assembly
_atom_site_disorder_group
Ru1 Ru 0.423303(18) 0.744983(11) 0.215121(7) 0.03160(7) Uani 1 1 d . . .
P1 P 0.28164(8) 0.15920(5) 0.13889(3) 0.04531(15) Uani 1 1 d . . .
P2 P 0.0000 0.5000 0.5000 0.0512(2) Uani 1 2 d S . .
P3 P 1.0000 0.5000 0.0000 0.04019(18) Uani 1 2 d S . .
F1 F 0.2602(2) 0.26208(11) 0.11281(8) 0.0556(4) Uani 1 1 d . . .
F2 F 0.2324(3) 0.09820(15) 0.06748(9) 0.0754(5) Uani 1 1 d . . .
F3 F 0.0939(2) 0.12725(18) 0.15048(14) 0.0928(7) Uani 1 1 d . . .
F4 F 0.3033(2) 0.05670(12) 0.16418(9) 0.0608(4) Uani 1 1 d . . .
F5 F 0.3374(3) 0.22249(15) 0.20859(8) 0.0808(6) Uani 1 1 d . . .
F6 F 0.4701(2) 0.19200(15) 0.12508(9) 0.0690(5) Uani 1 1 d . . .
F7 F 0.1880(2) 0.54898(15) 0.48802(8) 0.0649(4) Uani 1 1 d . . .
F8 F -0.0364(2) 0.42690(15) 0.43242(8) 0.0672(5) Uani 1 1 d . . .
F9 F -0.0488(2) 0.58829(15) 0.46630(9) 0.0705(5) Uani 1 1 d . . .
F10 F 0.8709(4) 0.42336(18) 0.03388(15) 0.1121(10) Uani 1 1 d . . .
F11 F 1.1502(3) 0.4784(3) 0.03814(10) 0.1143(11) Uani 1 1 d . . .
F12 F 1.0049(2) 0.58990(16) 0.05543(10) 0.0811(6) Uani 1 1 d . . .
O1 O 0.4055(4) 0.18578(19) 0.41047(15) 0.0884(8) Uani 1 1 d . C .
N1 N 0.5457(2) 0.90443(14) 0.22620(9) 0.0356(4) Uani 1 1 d . . .
N2 N 0.3730(2) 0.79040(14) 0.29873(9) 0.0364(4) Uani 1 1 d . . .
N3 N 0.2826(2) 0.60391(14) 0.23721(9) 0.0356(4) Uani 1 1 d . . .
N4 N 0.6303(2) 0.70932(15) 0.25545(9) 0.0385(4) Uani 1 1 d . B .
N5 N 0.7368(3) 0.56992(17) 0.27008(10) 0.0487(5) Uani 1 1 d . B .
N6 N 0.5829(2) 0.56926(14) 0.17413(9) 0.0370(4) Uani 1 1 d . B .
N7 N 0.4848(2) 0.69591(14) 0.12688(9) 0.0335(4) Uani 1 1 d . B .
N8 N 0.3728(2) 0.81575(14) 0.08014(8) 0.0344(4) Uani 1 1 d . B .
N9 N 0.1108(2) 0.83623(15) 0.08102(9) 0.0385(4) Uani 1 1 d . B .
N10 N 0.2211(2) 0.76805(14) 0.16494(9) 0.0351(4) Uani 1 1 d . B .
C1 C 0.5118(3) 0.95879(18) 0.27932(11) 0.0385(5) Uani 1 1 d . . .
C2 C 0.5702(3) 1.06709(19) 0.29182(12) 0.0453(5) Uani 1 1 d . . .
H2 H 0.5419 1.1037 0.3280 0.054 Uiso 1 1 calc R . .
C3 C 0.6693(3) 1.12079(19) 0.25140(13) 0.0490(6) Uani 1 1 d . . .
H3 H 0.7089 1.1948 0.2592 0.059 Uiso 1 1 calc R . .
C4 C 0.7109(3) 1.0662(2) 0.19942(12) 0.0450(5) Uani 1 1 d . . .
H4 H 0.7830 1.1017 0.1720 0.054 Uiso 1 1 calc R . .
C5 C 0.6454(3) 0.95898(18) 0.18817(11) 0.0386(5) Uani 1 1 d . . .
H5 H 0.6721 0.9219 0.1518 0.046 Uiso 1 1 calc R . .
C6 C 0.4171(3) 0.89399(18) 0.32254(11) 0.0378(5) Uani 1 1 d . . .
C7 C 0.3816(3) 0.92690(18) 0.38240(11) 0.0417(5) Uani 1 1 d . . .
H7 H 0.4133 0.9993 0.3984 0.050 Uiso 1 1 calc R . .
C8 C 0.2988(3) 0.85402(19) 0.41983(11) 0.0425(5) Uani 1 1 d . . .
C9 C 0.2608(3) 0.74755(19) 0.39468(11) 0.0409(5) Uani 1 1 d . . .
H9 H 0.2092 0.6959 0.4193 0.049 Uiso 1 1 calc R . .
C10 C 0.2981(3) 0.71783(18) 0.33474(11) 0.0383(5) Uani 1 1 d . . .
C11 C 0.2588(3) 0.61053(18) 0.30052(10) 0.0374(4) Uani 1 1 d . . .
C12 C 0.1982(3) 0.52156(19) 0.32873(12) 0.0437(5) Uani 1 1 d . . .
H12 H 0.1864 0.5274 0.3731 0.052 Uiso 1 1 calc R . .
C13 C 0.1551(3) 0.4241(2) 0.29137(13) 0.0477(6) Uani 1 1 d . . .
H13 H 0.1183 0.3624 0.3102 0.057 Uiso 1 1 calc R . .
C14 C 0.1666(3) 0.4183(2) 0.22612(13) 0.0457(5) Uani 1 1 d . . .
H14 H 0.1311 0.3528 0.1992 0.055 Uiso 1 1 calc R . .
C15 C 0.2304(3) 0.50910(17) 0.20096(11) 0.0384(5) Uani 1 1 d . . .
H15 H 0.2377 0.5046 0.1563 0.046 Uiso 1 1 calc R . .
C16 C 0.2452(3) 0.8861(2) 0.48148(11) 0.0456(5) Uani 1 1 d . . .
C17 C 0.2337(4) 0.9862(2) 0.49784(13) 0.0524(6) Uani 1 1 d . . .
H17 H 0.2738 1.0381 0.4716 0.063 Uiso 1 1 calc R . .
C18 C 0.1642(4) 1.0111(2) 0.55210(13) 0.0568(7) Uani 1 1 d . . .
H18 H 0.1585 1.0802 0.5623 0.068 Uiso 1 1 calc R . .
C19 C 0.1030(3) 0.9390(2) 0.59179(12) 0.0524(6) Uani 1 1 d . . .
C20 C 0.1258(4) 0.8415(2) 0.57741(14) 0.0651(8) Uani 1 1 d . . .
H20 H 0.0919 0.7910 0.6051 0.078 Uiso 1 1 calc R . .
C21 C 0.1966(4) 0.8157(2) 0.52378(13) 0.0597(7) Uani 1 1 d . . .
H21 H 0.2121 0.7486 0.5159 0.072 Uiso 1 1 calc R . .
C22 C 0.0164(4) 0.9629(3) 0.64851(14) 0.0648(8) Uani 1 1 d . . .
H22A H 0.0973 0.9887 0.6869 0.097 Uiso 1 1 calc R . .
H22B H -0.0669 0.8994 0.6551 0.097 Uiso 1 1 calc R . .
H22C H -0.0372 1.0163 0.6403 0.097 Uiso 1 1 calc R . .
C23 C 0.7253(3) 0.7669(2) 0.31609(12) 0.0478(6) Uani 1 1 d . . .
H23A H 0.6730 0.8187 0.3342 0.057 Uiso 1 1 calc R A 1
H23B H 0.8390 0.8044 0.3090 0.057 Uiso 1 1 calc R A 1
C24A C 0.7295(6) 0.6901(4) 0.3614(2) 0.0509(10) Uani 0.58 1 d P B 1
H24A H 0.7985 0.7278 0.4017 0.061 Uiso 0.58 1 calc PR B 1
H24B H 0.6162 0.6593 0.3716 0.061 Uiso 0.58 1 calc PR B 1
C24B C 0.8483(7) 0.7304(5) 0.3469(3) 0.0440(13) Uani 0.42 1 d P B 2
H24C H 0.8679 0.7582 0.3931 0.053 Uiso 0.42 1 calc PR B 2
H24D H 0.9530 0.7556 0.3285 0.053 Uiso 0.42 1 calc PR B 2
C25 C 0.7915(4) 0.6088(2) 0.33777(14) 0.0595(7) Uani 1 1 d . . .
H25A H 0.7561 0.5504 0.3627 0.071 Uiso 1 1 calc R B 1
H25B H 0.9136 0.6341 0.3444 0.071 Uiso 1 1 calc R B 1
C26 C 0.7990(4) 0.4852(2) 0.24540(15) 0.0615(7) Uani 1 1 d . . .
H26A H 0.7624 0.4268 0.2702 0.074 Uiso 1 1 calc R B .
H26B H 0.9212 0.5096 0.2521 0.074 Uiso 1 1 calc R . .
C27 C 0.7428(3) 0.4455(2) 0.17555(14) 0.0523(6) Uani 1 1 d . B .
H27A H 0.7379 0.3711 0.1662 0.063 Uiso 1 1 calc R . .
H27B H 0.8212 0.4857 0.1492 0.063 Uiso 1 1 calc R . .
C28 C 0.5737(3) 0.45813(18) 0.16006(13) 0.0449(5) Uani 1 1 d . . .
H28A H 0.5332 0.4321 0.1143 0.054 Uiso 1 1 calc R B .
H28B H 0.4954 0.4168 0.1860 0.054 Uiso 1 1 calc R . .
C29 C 0.6528(3) 0.61990(18) 0.23489(11) 0.0382(5) Uani 1 1 d . . .
C30 C 0.5679(3) 0.62346(17) 0.12164(10) 0.0354(4) Uani 1 1 d . . .
C31 C 0.6337(3) 0.59899(18) 0.06697(11) 0.0412(5) Uani 1 1 d . B .
H31 H 0.6941 0.5496 0.0652 0.049 Uiso 1 1 calc R . .
C32 C 0.6101(3) 0.64760(19) 0.01469(11) 0.0420(5) Uani 1 1 d . . .
H32 H 0.6568 0.6331 -0.0232 0.050 Uiso 1 1 calc R B .
C33 C 0.5187(3) 0.71730(18) 0.01739(11) 0.0407(5) Uani 1 1 d . B .
H33 H 0.4976 0.7487 -0.0190 0.049 Uiso 1 1 calc R . .
C34 C 0.4581(3) 0.74080(16) 0.07437(10) 0.0343(4) Uani 1 1 d . . .
C35 C 0.3926(3) 0.89083(18) 0.03402(11) 0.0408(5) Uani 1 1 d . . .
H35A H 0.4968 0.8968 0.0152 0.049 Uiso 1 1 calc R B .
H35B H 0.3973 0.9605 0.0560 0.049 Uiso 1 1 calc R . .
C36 C 0.2469(3) 0.8528(2) -0.01834(12) 0.0487(6) Uani 1 1 d . B .
H36A H 0.2582 0.9020 -0.0501 0.058 Uiso 1 1 calc R . .
H36B H 0.2427 0.7834 -0.0407 0.058 Uiso 1 1 calc R . .
C37 C 0.0907(3) 0.8460(2) 0.01260(12) 0.0473(5) Uani 1 1 d . . .
H37A H 0.0569 0.9092 0.0076 0.057 Uiso 1 1 calc R B .
H37B H 0.0013 0.7849 -0.0100 0.057 Uiso 1 1 calc R . .
C38 C -0.0248(3) 0.8546(2) 0.11447(13) 0.0452(5) Uani 1 1 d . . .
H38A H -0.1306 0.8047 0.0936 0.054 Uiso 1 1 calc R B .
H38B H -0.0304 0.9260 0.1110 0.054 Uiso 1 1 calc R . .
C39 C -0.0020(3) 0.8422(2) 0.18415(12) 0.0447(5) Uani 1 1 d . B .
H39A H -0.1083 0.8316 0.2020 0.054 Uiso 1 1 calc R . .
H39B H 0.0786 0.9057 0.2087 0.054 Uiso 1 1 calc R . .
C40 C 0.0604(3) 0.74851(18) 0.18905(11) 0.0391(5) Uani 1 1 d . . .
H40A H 0.0715 0.7365 0.2342 0.047 Uiso 1 1 calc R B .
H40B H -0.0190 0.6855 0.1636 0.047 Uiso 1 1 calc R . .
C41 C 0.2295(3) 0.80393(16) 0.11040(10) 0.0341(4) Uani 1 1 d . . .
C42 C 0.5136(7) 0.3462(4) 0.3749(3) 0.122(2) Uani 1 1 d . C .
H42A H 0.6325 0.3555 0.3822 0.183 Uiso 1 1 calc R . .
H42B H 0.4936 0.4142 0.3825 0.183 Uiso 1 1 calc R . .
H42C H 0.4711 0.3137 0.3307 0.183 Uiso 1 1 calc R . .
C43 C 0.4270(4) 0.2771(3) 0.4203(2) 0.0795(10) Uani 1 1 d . . .
C44A C 0.3970(16) 0.3127(10) 0.4946(6) 0.111(4) Uani 0.57 1 d P C 1
H44A H 0.3012 0.3394 0.4939 0.167 Uiso 0.57 1 calc PR C 1
H44B H 0.4951 0.3676 0.5162 0.167 Uiso 0.57 1 calc PR C 1
H44C H 0.3771 0.2525 0.5177 0.167 Uiso 0.57 1 calc PR C 1
C44B C 0.364(2) 0.3379(13) 0.4634(7) 0.102(4) Uani 0.43 1 d P C 2
H44D H 0.2977 0.3730 0.4396 0.153 Uiso 0.43 1 calc PR C 2
H44E H 0.4561 0.3903 0.4907 0.153 Uiso 0.43 1 calc PR C 2
H44F H 0.2957 0.2932 0.4900 0.153 Uiso 0.43 1 calc PR C 2

loop_
_atom_site_aniso_label
_atom_site_aniso_U_11
_atom_site_aniso_U_22
_atom_site_aniso_U_33
_atom_site_aniso_U_23
_atom_site_aniso_U_13
_atom_site_aniso_U_12
Ru1 0.03447(10) 0.03343(10) 0.02686(10) 0.00178(6) 0.00504(6) 0.01068(7)
P1 0.0488(3) 0.0377(3) 0.0486(4) 0.0046(3) 0.0066(3) 0.0121(2)
P2 0.0549(5) 0.0592(5) 0.0373(4) 0.0150(4) 0.0053(4) 0.0106(4)
P3 0.0402(4) 0.0392(4) 0.0393(4) -0.0046(3) 0.0097(3) 0.0114(3)
F1 0.0711(10) 0.0437(8) 0.0535(9) 0.0082(6) 0.0049(7) 0.0200(7)
F2 0.0984(14) 0.0607(10) 0.0644(11) -0.0142(8) -0.0204(10) 0.0374(10)
F3 0.0594(11) 0.0846(14) 0.153(2) 0.0515(14) 0.0426(13) 0.0295(10)
F4 0.0650(10) 0.0419(8) 0.0749(11) 0.0132(7) 0.0030(8) 0.0147(7)
F5 0.1419(19) 0.0598(10) 0.0440(9) 0.0036(8) 0.0058(10) 0.0381(11)
F6 0.0527(9) 0.0821(12) 0.0770(12) 0.0305(10) 0.0119(8) 0.0189(8)
F7 0.0587(10) 0.0787(11) 0.0520(9) 0.0150(8) 0.0106(7) 0.0085(8)
F8 0.0741(11) 0.0749(11) 0.0434(8) 0.0073(8) 0.0093(8) 0.0074(9)
F9 0.0783(12) 0.0737(11) 0.0609(10) 0.0274(9) 0.0043(9) 0.0190(9)
F10 0.130(2) 0.0694(13) 0.143(2) 0.0225(14) 0.0923(19) 0.0150(13)
F11 0.1120(18) 0.207(3) 0.0569(11) -0.0125(15) -0.0033(11) 0.116(2)
F12 0.0629(11) 0.0773(12) 0.0868(13) -0.0432(11) 0.0149(9) 0.0148(9)
O1 0.107(2) 0.0558(13) 0.102(2) 0.0010(13) 0.0396(16) 0.0194(13)
N1 0.0371(9) 0.0383(9) 0.0309(9) 0.0019(7) 0.0026(7) 0.0122(7)
N2 0.0393(9) 0.0340(9) 0.0350(9) 0.0039(7) 0.0021(7) 0.0107(7)
N3 0.0373(9) 0.0386(9) 0.0318(9) 0.0025(7) 0.0064(7) 0.0131(7)
N4 0.0395(10) 0.0396(10) 0.0348(10) 0.0022(8) -0.0001(8) 0.0119(8)
N5 0.0565(12) 0.0498(11) 0.0446(11) 0.0071(9) 0.0010(9) 0.0251(10)
N6 0.0407(9) 0.0348(9) 0.0367(9) 0.0035(7) 0.0055(7) 0.0137(7)
N7 0.0345(9) 0.0319(8) 0.0328(9) 0.0028(7) 0.0025(7) 0.0090(7)
N8 0.0390(9) 0.0353(9) 0.0300(9) 0.0059(7) 0.0060(7) 0.0118(7)
N9 0.0383(10) 0.0390(9) 0.0380(10) 0.0054(8) 0.0016(8) 0.0123(8)
N10 0.0360(9) 0.0379(9) 0.0321(9) 0.0039(7) 0.0064(7) 0.0119(7)
C1 0.0399(11) 0.0396(11) 0.0353(11) 0.0029(9) 0.0051(9) 0.0117(9)
C2 0.0527(14) 0.0381(12) 0.0424(13) -0.0013(9) 0.0073(10) 0.0115(10)
C3 0.0565(15) 0.0357(11) 0.0496(14) 0.0024(10) 0.0075(11) 0.0066(10)
C4 0.0471(13) 0.0439(12) 0.0405(12) 0.0066(10) 0.0059(10) 0.0075(10)
C5 0.0378(11) 0.0420(11) 0.0351(11) 0.0062(9) 0.0049(9) 0.0101(9)
C6 0.0389(11) 0.0392(11) 0.0343(11) 0.0012(9) 0.0033(9) 0.0117(9)
C7 0.0473(12) 0.0402(11) 0.0354(11) -0.0023(9) 0.0059(9) 0.0125(10)
C8 0.0465(12) 0.0480(13) 0.0315(11) -0.0008(9) 0.0046(9) 0.0144(10)
C9 0.0455(12) 0.0448(12) 0.0322(11) 0.0048(9) 0.0080(9) 0.0122(10)
C10 0.0399(11) 0.0413(11) 0.0334(11) 0.0034(9) 0.0052(9) 0.0122(9)
C11 0.0395(11) 0.0406(11) 0.0325(11) 0.0032(9) 0.0065(8) 0.0128(9)
C12 0.0498(13) 0.0444(12) 0.0389(12) 0.0093(10) 0.0107(10) 0.0145(10)
C13 0.0513(14) 0.0409(12) 0.0546(15) 0.0123(11) 0.0138(11) 0.0152(10)
C14 0.0454(13) 0.0401(12) 0.0514(14) -0.0004(10) 0.0117(11) 0.0135(10)
C15 0.0380(11) 0.0387(11) 0.0373(11) -0.0005(9) 0.0072(9) 0.0109(9)
C16 0.0494(13) 0.0516(13) 0.0330(11) -0.0019(10) 0.0061(10) 0.0135(11)
C17 0.0606(16) 0.0528(14) 0.0415(13) -0.0015(11) 0.0140(11) 0.0142(12)
C18 0.0665(17) 0.0578(16) 0.0437(14) -0.0072(12) 0.0123(12) 0.0190(13)
C19 0.0500(14) 0.0673(17) 0.0329(12) -0.0087(11) 0.0060(10) 0.0124(12)
C20 0.086(2) 0.0621(17) 0.0400(14) 0.0016(12) 0.0216(14) 0.0093(15)
C21 0.086(2) 0.0544(15) 0.0377(13) -0.0009(11) 0.0179(13) 0.0192(14)
C22 0.0608(17) 0.082(2) 0.0435(15) -0.0100(14) 0.0172(13) 0.0126(15)
C23 0.0504(13) 0.0472(13) 0.0384(12) 0.0014(10) -0.0073(10) 0.0083(11)
C24A 0.056(3) 0.056(3) 0.039(2) 0.0058(19) 0.0003(19) 0.015(2)
C24B 0.043(3) 0.059(3) 0.030(3) -0.004(2) 0.002(2) 0.019(3)
C25 0.0727(19) 0.0624(17) 0.0433(14) 0.0111(12) -0.0067(13) 0.0225(14)
C26 0.0701(18) 0.0616(17) 0.0633(18) 0.0088(14) 0.0019(14) 0.0384(15)
C27 0.0576(15) 0.0471(13) 0.0585(16) 0.0044(11) 0.0095(12) 0.0260(12)
C28 0.0496(13) 0.0349(11) 0.0509(14) 0.0040(10) 0.0085(10) 0.0137(10)
C29 0.0357(11) 0.0401(11) 0.0396(12) 0.0075(9) 0.0058(9) 0.0116(9)
C30 0.0353(10) 0.0357(10) 0.0344(11) 0.0013(8) 0.0046(8) 0.0105(8)
C31 0.0424(12) 0.0428(12) 0.0398(12) -0.0004(9) 0.0082(9) 0.0166(9)
C32 0.0440(12) 0.0471(12) 0.0346(11) -0.0011(9) 0.0120(9) 0.0140(10)
C33 0.0450(12) 0.0440(12) 0.0325(11) 0.0035(9) 0.0068(9) 0.0123(10)
C34 0.0367(10) 0.0351(10) 0.0297(10) 0.0017(8) 0.0052(8) 0.0093(8)
C35 0.0486(13) 0.0382(11) 0.0370(11) 0.0101(9) 0.0086(9) 0.0121(9)
C36 0.0589(15) 0.0528(14) 0.0358(12) 0.0111(10) 0.0021(10) 0.0179(12)
C37 0.0510(13) 0.0506(13) 0.0396(12) 0.0077(10) -0.0033(10) 0.0161(11)
C38 0.0355(11) 0.0468(13) 0.0566(14) 0.0121(11) 0.0075(10) 0.0154(10)
C39 0.0374(11) 0.0475(13) 0.0519(14) 0.0059(10) 0.0109(10) 0.0157(10)
C40 0.0355(11) 0.0445(12) 0.0383(11) 0.0056(9) 0.0085(9) 0.0125(9)
C41 0.0355(10) 0.0302(9) 0.0342(10) -0.0003(8) 0.0034(8) 0.0085(8)
C42 0.112(4) 0.085(3) 0.154(5) 0.047(3) -0.025(3) 0.005(3)
C43 0.0583(18) 0.0603(19) 0.114(3) -0.0076(19) 0.0044(18) 0.0176(15)
C44A 0.092(6) 0.112(9) 0.121(10) -0.035(7) 0.010(7) 0.037(6)
C44B 0.135(13) 0.097(8) 0.094(10) 0.005(7) 0.037(9) 0.061(8)

loop_
_atom_type_symbol
_atom_type_description
_atom_type_scat_dispersion_real
_atom_type_scat_dispersion_imag
_atom_type_scat_source
C C 0.0181 0.0091 'International Tables Vol C Tables 4.2.6.8 and 6.1.1.4'
H H 0.0000 0.0000 'International Tables Vol C Tables 4.2.6.8 and 6.1.1.4'
N N 0.0311 0.0180 'International Tables Vol C Tables 4.2.6.8 and 6.1.1.4'
O O 0.0492 0.0322 'International Tables Vol C Tables 4.2.6.8 and 6.1.1.4'
F F 0.0727 0.0534 'International Tables Vol C Tables 4.2.6.8 and 6.1.1.4'
P P 0.2955 0.4335 'International Tables Vol C Tables 4.2.6.8 and 6.1.1.4'
Ru Ru 0.0552 3.2960 'International Tables Vol C Tables 4.2.6.8 and 6.1.1.4'

loop_
_geom_angle_atom_site_label_1
_geom_angle_atom_site_label_2
_geom_angle_atom_site_label_3
_geom_angle
_geom_angle_site_symmetry_1
_geom_angle_site_symmetry_3
N2 Ru1 N10 95.57(7) . .
N2 Ru1 N7 178.06(7) . .
N10 Ru1 N7 86.36(7) . .
N2 Ru1 N3 79.86(7) . .
N10 Ru1 N3 91.95(7) . .
N7 Ru1 N3 100.31(7) . .
N2 Ru1 N1 79.03(7) . .
N10 Ru1 N1 90.37(7) . .
N7 Ru1 N1 100.78(7) . .
N3 Ru1 N1 158.89(8) . .
N2 Ru1 N4 91.37(8) . .
N10 Ru1 N4 172.68(7) . .
N7 Ru1 N4 86.71(7) . .
N3 Ru1 N4 86.99(7) . .
N1 Ru1 N4 93.23(7) . .
F5 P1 F3 91.82(15) . .
F5 P1 F4 90.57(10) . .
F3 P1 F4 90.79(10) . .
F5 P1 F2 177.53(14) . .
F3 P1 F2 90.44(14) . .
F4 P1 F2 90.37(10) . .
F5 P1 F6 89.47(13) . .
F3 P1 F6 178.33(13) . .
F4 P1 F6 90.25(10) . .
F2 P1 F6 88.24(12) . .
F5 P1 F1 89.88(9) . .
F3 P1 F1 89.44(10) . .
F4 P1 F1 179.49(10) . .
F2 P1 F1 89.17(9) . .
F6 P1 F1 89.50(10) . .
F9 P2 F9 179.999(1) 2_566 .
F9 P2 F8 89.81(10) 2_566 2_566
F9 P2 F8 90.19(10) . 2_566
F9 P2 F8 90.19(10) 2_566 .
F9 P2 F8 89.81(10) . .
F8 P2 F8 179.998(1) 2_566 .
F9 P2 F7 90.45(10) 2_566 .
F9 P2 F7 89.55(10) . .
F8 P2 F7 89.76(9) 2_566 .
F8 P2 F7 90.24(9) . .
F9 P2 F7 89.55(10) 2_566 2_566
F9 P2 F7 90.45(10) . 2_566
F8 P2 F7 90.24(9) 2_566 2_566
F8 P2 F7 89.76(9) . 2_566
F7 P2 F7 180.0 . 2_566
F10 P3 F10 179.998(1) . 2_765
F10 P3 F11 92.81(18) . .
F10 P3 F11 87.19(18) 2_765 .
F10 P3 F11 87.19(18) . 2_765
F10 P3 F11 92.81(18) 2_765 2_765
F11 P3 F11 179.998(1) . 2_765
F10 P3 F12 91.81(12) . 2_765
F10 P3 F12 88.18(12) 2_765 2_765
F11 P3 F12 90.15(12) . 2_765
F11 P3 F12 89.85(12) 2_765 2_765
F10 P3 F12 88.19(12) . .
F10 P3 F12 91.81(12) 2_765 .
F11 P3 F12 89.85(12) . .
F11 P3 F12 90.15(12) 2_765 .
F12 P3 F12 180.0 2_765 .
C5 N1 C1 117.67(19) . .
C5 N1 Ru1 129.39(15) . .
C1 N1 Ru1 112.90(15) . .
C10 N2 C6 120.1(2) . .
C10 N2 Ru1 119.32(15) . .
C6 N2 Ru1 120.50(15) . .
C15 N3 C11 118.19(19) . .
C15 N3 Ru1 129.52(15) . .
C11 N3 Ru1 111.85(14) . .
C29 N4 C23 117.4(2) . .
C29 N4 Ru1 118.89(15) . .
C23 N4 Ru1 121.76(16) . .
C29 N5 C26 125.9(2) . .
C29 N5 C25 119.9(2) . .
C26 N5 C25 113.8(2) . .
C29 N6 C30 122.62(18) . .
C29 N6 C28 116.75(19) . .
C30 N6 C28 117.80(18) . .
C34 N7 C30 117.99(18) . .
C34 N7 Ru1 121.87(14) . .
C30 N7 Ru1 119.86(14) . .
C34 N8 C41 123.90(17) . .
C34 N8 C35 118.37(18) . .
C41 N8 C35 113.94(18) . .
C41 N9 C38 121.43(19) . .
C41 N9 C37 125.2(2) . .
C38 N9 C37 113.01(19) . .
C41 N10 C40 115.53(18) . .
C41 N10 Ru1 122.02(15) . .
C40 N10 Ru1 122.42(14) . .
N1 C1 C2 121.4(2) . .
N1 C1 C6 115.04(19) . .
C2 C1 C6 123.5(2) . .
C3 C2 C1 119.5(2) . .
C3 C2 H2 120.2 . .
C1 C2 H2 120.2 . .
C2 C3 C4 119.5(2) . .
C2 C3 H3 120.3 . .
C4 C3 H3 120.3 . .
C5 C4 C3 118.6(2) . .
C5 C4 H4 120.7 . .
C3 C4 H4 120.7 . .
N1 C5 C4 123.3(2) . .
N1 C5 H5 118.4 . .
C4 C5 H5 118.4 . .
N2 C6 C7 120.7(2) . .
N2 C6 C1 111.75(19) . .
C7 C6 C1 127.4(2) . .
C6 C7 C8 120.5(2) . .
C6 C7 H7 119.8 . .
C8 C7 H7 119.8 . .
C7 C8 C9 117.1(2) . .
C7 C8 C16 122.2(2) . .
C9 C8 C16 120.5(2) . .
C10 C9 C8 120.6(2) . .
C10 C9 H9 119.7 . .
C8 C9 H9 119.7 . .
N2 C10 C9 120.8(2) . .
N2 C10 C11 112.04(19) . .
C9 C10 C11 127.1(2) . .
N3 C11 C12 121.4(2) . .
N3 C11 C10 114.90(19) . .
C12 C11 C10 123.7(2) . .
C13 C12 C11 119.3(2) . .
C13 C12 H12 120.4 . .
C11 C12 H12 120.4 . .
C14 C13 C12 119.0(2) . .
C14 C13 H13 120.5 . .
C12 C13 H13 120.5 . .
C15 C14 C13 119.1(2) . .
C15 C14 H14 120.5 . .
C13 C14 H14 120.5 . .
N3 C15 C14 122.7(2) . .
N3 C15 H15 118.7 . .
C14 C15 H15 118.7 . .
C21 C16 C17 117.4(2) . .
C21 C16 C8 121.1(2) . .
C17 C16 C8 121.5(2) . .
C18 C17 C16 120.6(3) . .
C18 C17 H17 119.7 . .
C16 C17 H17 119.7 . .
C19 C18 C17 122.4(3) . .
C19 C18 H18 118.8 . .
C17 C18 H18 118.8 . .
C18 C19 C20 116.4(2) . .
C18 C19 C22 122.9(3) . .
C20 C19 C22 120.7(3) . .
C21 C20 C19 121.9(3) . .
C21 C20 H20 119.1 . .
C19 C20 H20 119.1 . .
C16 C21 C20 121.1(3) . .
C16 C21 H21 119.5 . .
C20 C21 H21 119.5 . .
C19 C22 H22A 109.5 . .
C19 C22 H22B 109.5 . .
H22A C22 H22B 109.5 . .
C19 C22 H22C 109.5 . .
H22A C22 H22C 109.5 . .
H22B C22 H22C 109.5 . .
C24B C23 N4 120.0(3) . .
C24B C23 C24A 43.9(3) . .
N4 C23 C24A 108.1(3) . .
C24B C23 H23A 128.3 . .
N4 C23 H23A 110.1 . .
C24A C23 H23A 110.1 . .
C24B C23 H23B 66.4 . .
N4 C23 H23B 110.1 . .
C24A C23 H23B 110.1 . .
H23A C23 H23B 108.4 . .
C25 C24A C23 114.2(4) . .
C25 C24A H24A 108.7 . .
C23 C24A H24A 108.7 . .
C25 C24A H24B 108.7 . .
C23 C24A H24B 108.7 . .
H24A C24A H24B 107.6 . .
C23 C24B C25 109.9(4) . .
C23 C24B H24C 109.7 . .
C25 C24B H24C 109.7 . .
C23 C24B H24D 109.7 . .
C25 C24B H24D 109.7 . .
H24C C24B H24D 108.2 . .
C24A C25 N5 113.4(3) . .
C24A C25 C24B 42.8(3) . .
N5 C25 C24B 108.6(3) . .
C24A C25 H25A 108.9 . .
N5 C25 H25A 108.9 . .
C24B C25 H25A 140.4 . .
C24A C25 H25B 108.9 . .
N5 C25 H25B 108.9 . .
C24B C25 H25B 71.0 . .
H25A C25 H25B 107.7 . .
N5 C26 C27 113.6(2) . .
N5 C26 H26A 108.8 . .
C27 C26 H26A 108.8 . .
N5 C26 H26B 108.8 . .
C27 C26 H26B 108.8 . .
H26A C26 H26B 107.7 . .
C26 C27 C28 108.0(2) . .
C26 C27 H27A 110.1 . .
C28 C27 H27A 110.1 . .
C26 C27 H27B 110.1 . .
C28 C27 H27B 110.1 . .
H27A C27 H27B 108.4 . .
N6 C28 C27 109.5(2) . .
N6 C28 H28A 109.8 . .
C27 C28 H28A 109.8 . .
N6 C28 H28B 109.8 . .
C27 C28 H28B 109.8 . .
H28A C28 H28B 108.2 . .
N4 C29 N5 124.3(2) . .
N4 C29 N6 119.5(2) . .
N5 C29 N6 116.2(2) . .
N7 C30 C31 122.7(2) . .
N7 C30 N6 118.38(19) . .
C31 C30 N6 118.9(2) . .
C30 C31 C32 118.6(2) . .
C30 C31 H31 120.7 . .
C32 C31 H31 120.7 . .
C31 C32 C33 120.0(2) . .
C31 C32 H32 120.0 . .
C33 C32 H32 120.0 . .
C32 C33 C34 118.8(2) . .
C32 C33 H33 120.6 . .
C34 C33 H33 120.6 . .
N7 C34 C33 121.7(2) . .
N7 C34 N8 117.73(18) . .
C33 C34 N8 120.52(19) . .
N8 C35 C36 108.76(19) . .
N8 C35 H35A 109.9 . .
C36 C35 H35A 109.9 . .
N8 C35 H35B 109.9 . .
C36 C35 H35B 109.9 . .
H35A C35 H35B 108.3 . .
C37 C36 C35 108.1(2) . .
C37 C36 H36A 110.1 . .
C35 C36 H36A 110.1 . .
C37 C36 H36B 110.1 . .
C35 C36 H36B 110.1 . .
H36A C36 H36B 108.4 . .
N9 C37 C36 113.0(2) . .
N9 C37 H37A 109.0 . .
C36 C37 H37A 109.0 . .
N9 C37 H37B 109.0 . .
C36 C37 H37B 109.0 . .
H37A C37 H37B 107.8 . .
N9 C38 C39 111.68(19) . .
N9 C38 H38A 109.3 . .
C39 C38 H38A 109.3 . .
N9 C38 H38B 109.3 . .
C39 C38 H38B 109.3 . .
H38A C38 H38B 107.9 . .
C38 C39 C40 108.2(2) . .
C38 C39 H39A 110.1 . .
C40 C39 H39A 110.1 . .
C38 C39 H39B 110.1 . .
C40 C39 H39B 110.1 . .
H39A C39 H39B 108.4 . .
N10 C40 C39 109.02(18) . .
N10 C40 H40A 109.9 . .
C39 C40 H40A 109.9 . .
N10 C40 H40B 109.9 . .
C39 C40 H40B 109.9 . .
H40A C40 H40B 108.3 . .
N10 C41 N9 124.3(2) . .
N10 C41 N8 119.99(19) . .
N9 C41 N8 115.63(19) . .
C43 C42 H42A 109.5 . .
C43 C42 H42B 109.5 . .
H42A C42 H42B 109.5 . .
C43 C42 H42C 109.5 . .
H42A C42 H42C 109.5 . .
H42B C42 H42C 109.5 . .
O1 C43 C44B 131.4(8) . .
O1 C43 C42 120.1(4) . .
C44B C43 C42 107.7(7) . .
O1 C43 C44A 110.4(6) . .
C44B C43 C44A 30.4(6) . .
C42 C43 C44A 127.5(6) . .
C43 C44A H44A 109.5 . .
C43 C44A H44B 109.5 . .
C43 C44A H44C 109.5 . .
C43 C44B H44D 109.5 . .
C43 C44B H44E 109.5 . .
H44D C44B H44E 109.5 . .
C43 C44B H44F 109.5 . .
H44D C44B H44F 109.5 . .
H44E C44B H44F 109.5 . .

loop_
_geom_bond_atom_site_label_1
_geom_bond_atom_site_label_2
_geom_bond_distance
_geom_bond_site_symmetry_2
Ru1 N2 1.9307(19) .
Ru1 N10 2.0639(18) .
Ru1 N7 2.0707(18) .
Ru1 N3 2.0722(19) .
Ru1 N1 2.0859(19) .
Ru1 N4 2.0947(19) .
P1 F5 1.5805(19) .
P1 F3 1.582(2) .
P1 F4 1.5933(16) .
P1 F2 1.5981(18) .
P1 F6 1.6011(18) .
P1 F1 1.6047(16) .
P2 F9 1.5916(18) 2_566
P2 F9 1.5917(18) .
P2 F8 1.5961(17) 2_566
P2 F8 1.5961(17) .
P2 F7 1.6038(17) .
P2 F7 1.6038(17) 2_566
P3 F10 1.568(2) .
P3 F10 1.568(2) 2_765
P3 F11 1.570(2) .
P3 F11 1.570(2) 2_765
P3 F12 1.5784(15) 2_765
P3 F12 1.5784(15) .
O1 C43 1.185(4) .
N1 C5 1.347(3) .
N1 C1 1.369(3) .
N2 C10 1.361(3) .
N2 C6 1.364(3) .
N3 C15 1.349(3) .
N3 C11 1.371(3) .
N4 C29 1.308(3) .
N4 C23 1.465(3) .
N5 C29 1.350(3) .
N5 C26 1.456(3) .
N5 C25 1.458(4) .
N6 C29 1.384(3) .
N6 C30 1.417(3) .
N6 C28 1.475(3) .
N7 C34 1.360(3) .
N7 C30 1.361(3) .
N8 C34 1.404(3) .
N8 C41 1.404(3) .
N8 C35 1.474(3) .
N9 C41 1.343(3) .
N9 C38 1.469(3) .
N9 C37 1.471(3) .
N10 C41 1.304(3) .
N10 C40 1.466(3) .
C1 C2 1.391(3) .
C1 C6 1.472(3) .
C2 C3 1.375(4) .
C2 H2 0.9500 .
C3 C4 1.382(4) .
C3 H3 0.9500 .
C4 C5 1.380(3) .
C4 H4 0.9500 .
C5 H5 0.9500 .
C6 C7 1.382(3) .
C7 C8 1.407(3) .
C7 H7 0.9500 .
C8 C9 1.410(3) .
C8 C16 1.478(3) .
C9 C10 1.378(3) .
C9 H9 0.9500 .
C10 C11 1.477(3) .
C11 C12 1.391(3) .
C12 C13 1.390(4) .
C12 H12 0.9500 .
C13 C14 1.389(4) .
C13 H13 0.9500 .
C14 C15 1.381(3) .
C14 H14 0.9500 .
C15 H15 0.9500 .
C16 C21 1.384(4) .
C16 C17 1.390(4) .
C17 C18 1.387(4) .
C17 H17 0.9500 .
C18 C19 1.380(4) .
C18 H18 0.9500 .
C19 C20 1.388(4) .
C19 C22 1.513(4) .
C20 C21 1.386(4) .
C20 H20 0.9500 .
C21 H21 0.9500 .
C22 H22A 0.9800 .
C22 H22B 0.9800 .
C22 H22C 0.9800 .
C23 C24B 1.419(6) .
C23 C24A 1.498(5) .
C23 H23A 0.9900 .
C23 H23B 0.9900 .
C24A C25 1.408(6) .
C24A H24A 0.9900 .
C24A H24B 0.9900 .
C24B C25 1.560(7) .
C24B H24C 0.9900 .
C24B H24D 0.9900 .
C25 H25A 0.9900 .
C25 H25B 0.9900 .
C26 C27 1.503(4) .
C26 H26A 0.9900 .
C26 H26B 0.9900 .
C27 C28 1.510(4) .
C27 H27A 0.9900 .
C27 H27B 0.9900 .
C28 H28A 0.9900 .
C28 H28B 0.9900 .
C30 C31 1.376(3) .
C31 C32 1.380(3) .
C31 H31 0.9500 .
C32 C33 1.381(3) .
C32 H32 0.9500 .
C33 C34 1.392(3) .
C33 H33 0.9500 .
C35 C36 1.519(3) .
C35 H35A 0.9900 .
C35 H35B 0.9900 .
C36 C37 1.517(4) .
C36 H36A 0.9900 .
C36 H36B 0.9900 .
C37 H37A 0.9900 .
C37 H37B 0.9900 .
C38 C39 1.508(4) .
C38 H38A 0.9900 .
C38 H38B 0.9900 .
C39 C40 1.516(3) .
C39 H39A 0.9900 .
C39 H39B 0.9900 .
C40 H40A 0.9900 .
C40 H40B 0.9900 .
C42 C43 1.509(7) .
C42 H42A 0.9800 .
C42 H42B 0.9800 .
C42 H42C 0.9800 .
C43 C44B 1.397(14) .
C43 C44A 1.656(13) .
C44A H44A 0.9800 .
C44A H44B 0.9800 .
C44A H44C 0.9800 .
C44B H44D 0.9800 .
C44B H44E 0.9800 .
C44B H44F 0.9800 .

loop_
_geom_torsion_atom_site_label_1
_geom_torsion_atom_site_label_2
_geom_torsion_atom_site_label_3
_geom_torsion_atom_site_label_4
_geom_torsion
N2 Ru1 N1 C5 174.4(2)
N10 Ru1 N1 C5 -90.03(19)
N7 Ru1 N1 C5 -3.7(2)
N3 Ru1 N1 C5 173.61(19)
N4 Ru1 N1 C5 83.60(19)
N2 Ru1 N1 C1 -7.95(15)
N10 Ru1 N1 C1 87.65(15)
N7 Ru1 N1 C1 174.02(15)
N3 Ru1 N1 C1 -8.7(3)
N4 Ru1 N1 C1 -98.72(15)
N10 Ru1 N2 C10 99.47(17)
N3 Ru1 N2 C10 8.49(17)
N1 Ru1 N2 C10 -171.23(18)
N4 Ru1 N2 C10 -78.21(17)
N10 Ru1 N2 C6 -82.78(17)
N3 Ru1 N2 C6 -173.77(18)
N1 Ru1 N2 C6 6.51(16)
N4 Ru1 N2 C6 99.54(17)
N2 Ru1 N3 C15 175.2(2)
N10 Ru1 N3 C15 79.92(19)
N7 Ru1 N3 C15 -6.7(2)
N1 Ru1 N3 C15 175.99(19)
N4 Ru1 N3 C15 -92.8(2)
N2 Ru1 N3 C11 -12.70(15)
N10 Ru1 N3 C11 -108.01(15)
N7 Ru1 N3 C11 165.33(15)
N1 Ru1 N3 C11 -11.9(3)
N4 Ru1 N3 C11 79.23(15)
N2 Ru1 N4 C29 133.22(18)
N7 Ru1 N4 C29 -47.07(18)
N3 Ru1 N4 C29 53.45(18)
N1 Ru1 N4 C29 -147.69(18)
N2 Ru1 N4 C23 -30.50(19)
N7 Ru1 N4 C23 149.21(19)
N3 Ru1 N4 C23 -110.27(18)
N1 Ru1 N4 C23 48.58(19)
N3 Ru1 N7 C34 127.63(16)
N1 Ru1 N7 C34 -53.37(17)
N4 Ru1 N7 C34 -146.03(17)
N2 Ru1 N7 C30 36(2)
N10 Ru1 N7 C30 -149.86(16)
N3 Ru1 N7 C30 -58.54(17)
N1 Ru1 N7 C30 120.46(16)
N4 Ru1 N7 C30 27.80(16)
N2 Ru1 N10 C41 142.06(17)
N7 Ru1 N10 C41 -37.73(17)
N3 Ru1 N10 C41 -137.94(17)
N1 Ru1 N10 C41 63.05(17)
N2 Ru1 N10 C40 -35.92(17)
N7 Ru1 N10 C40 144.29(17)
N3 Ru1 N10 C40 44.08(17)
N1 Ru1 N10 C40 -114.93(17)
C5 N1 C1 C2 3.7(3)
Ru1 N1 C1 C2 -174.30(18)
C5 N1 C1 C6 -173.68(19)
Ru1 N1 C1 C6 8.3(2)
N1 C1 C2 C3 -2.5(4)
C6 C1 C2 C3 174.6(2)
C1 C2 C3 C4 -0.8(4)
C2 C3 C4 C5 2.7(4)
C1 N1 C5 C4 -1.6(3)
Ru1 N1 C5 C4 175.95(17)
C3 C4 C5 N1 -1.5(4)
C10 N2 C6 C7 -2.2(3)
Ru1 N2 C6 C7 -179.92(17)
C10 N2 C6 C1 173.90(19)
Ru1 N2 C6 C1 -3.8(3)
N1 C1 C6 N2 -3.4(3)
C2 C1 C6 N2 179.3(2)
N1 C1 C6 C7 172.3(2)
C2 C1 C6 C7 -5.0(4)
N2 C6 C7 C8 -0.2(4)
C1 C6 C7 C8 -175.6(2)
C6 C7 C8 C9 2.5(4)
C6 C7 C8 C16 -174.4(2)
C7 C8 C9 C10 -2.6(4)
C16 C8 C9 C10 174.4(2)
C6 N2 C10 C9 2.1(3)
Ru1 N2 C10 C9 179.82(17)
C6 N2 C10 C11 179.47(19)
Ru1 N2 C10 C11 -2.8(3)
C8 C9 C10 N2 0.4(4)
C8 C9 C10 C11 -176.6(2)
C15 N3 C11 C12 6.5(3)
Ru1 N3 C11 C12 -166.52(18)
C15 N3 C11 C10 -171.98(19)
Ru1 N3 C11 C10 15.0(2)
N2 C10 C11 N3 -8.6(3)
C9 C10 C11 N3 168.6(2)
N2 C10 C11 C12 172.9(2)
C9 C10 C11 C12 -9.9(4)
N3 C11 C12 C13 -2.5(4)
C10 C11 C12 C13 175.9(2)
C11 C12 C13 C14 -2.9(4)
C12 C13 C14 C15 4.1(4)
C11 N3 C15 C14 -5.4(3)
Ru1 N3 C15 C14 166.27(18)
C13 C14 C15 N3 0.1(4)
C7 C8 C16 C21 -166.0(3)
C9 C8 C16 C21 17.2(4)
C7 C8 C16 C17 17.2(4)
C9 C8 C16 C17 -159.6(3)
C21 C16 C17 C18 -4.8(4)
C8 C16 C17 C18 172.0(3)
C16 C17 C18 C19 -0.4(5)
C17 C18 C19 C20 4.8(5)
C17 C18 C19 C22 -175.7(3)
C18 C19 C20 C21 -4.0(5)
C22 C19 C20 C21 176.4(3)
C17 C16 C21 C20 5.6(5)
C8 C16 C21 C20 -171.3(3)
C19 C20 C21 C16 -1.2(5)
C29 N4 C23 C24B 6.2(4)
Ru1 N4 C23 C24B 170.2(3)
C29 N4 C23 C24A -40.4(3)
Ru1 N4 C23 C24A 123.6(3)
C24B C23 C24A C25 -59.3(5)
N4 C23 C24A C25 55.5(4)
N4 C23 C24B C25 -36.4(5)
C24A C23 C24B C25 48.8(4)
C23 C24A C25 N5 -39.7(5)
C23 C24A C25 C24B 52.9(4)
C29 N5 C25 C24A 7.8(4)
C26 N5 C25 C24A -179.5(3)
C29 N5 C25 C24B -37.9(4)
C26 N5 C25 C24B 134.8(3)
C23 C24B C25 C24A -54.8(4)
C23 C24B C25 N5 49.8(5)
C29 N5 C26 C27 -7.6(4)
C25 N5 C26 C27 -179.8(3)
N5 C26 C27 C28 -31.4(4)
C29 N6 C28 C27 -53.3(3)
C30 N6 C28 C27 108.1(2)
C26 C27 C28 N6 59.8(3)
C23 N4 C29 N5 10.8(3)
Ru1 N4 C29 N5 -153.60(19)
C23 N4 C29 N6 -171.5(2)
Ru1 N4 C29 N6 24.1(3)
C26 N5 C29 N4 -164.2(3)
C25 N5 C29 N4 7.6(4)
C26 N5 C29 N6 18.1(4)
C25 N5 C29 N6 -170.1(2)
C30 N6 C29 N4 35.5(3)
C28 N6 C29 N4 -164.0(2)
C30 N6 C29 N5 -146.6(2)
C28 N6 C29 N5 13.9(3)
C34 N7 C30 C31 4.0(3)
Ru1 N7 C30 C31 -170.08(17)
C34 N7 C30 N6 -174.21(19)
Ru1 N7 C30 N6 11.7(3)
C29 N6 C30 N7 -56.8(3)
C28 N6 C30 N7 142.9(2)
C29 N6 C30 C31 124.9(2)
C28 N6 C30 C31 -35.4(3)
N7 C30 C31 C32 -2.0(3)
N6 C30 C31 C32 176.2(2)
C30 C31 C32 C33 -1.5(4)
C31 C32 C33 C34 2.9(4)
C30 N7 C34 C33 -2.5(3)
Ru1 N7 C34 C33 171.44(16)
C30 N7 C34 N8 -179.75(18)
Ru1 N7 C34 N8 -5.8(3)
C32 C33 C34 N7 -0.9(3)
C32 C33 C34 N8 176.3(2)
C41 N8 C34 N7 -44.7(3)
C35 N8 C34 N7 158.62(19)
C41 N8 C34 C33 138.0(2)
C35 N8 C34 C33 -18.7(3)
C34 N8 C35 C36 98.1(2)
C41 N8 C35 C36 -60.9(2)
N8 C35 C36 C37 60.1(3)
C41 N9 C37 C36 -20.1(3)
C38 N9 C37 C36 166.3(2)
C35 C36 C37 N9 -22.5(3)
C41 N9 C38 C39 5.1(3)
C37 N9 C38 C39 179.0(2)
N9 C38 C39 C40 -41.0(3)
C41 N10 C40 C39 -47.2(3)
Ru1 N10 C40 C39 130.86(17)
C38 C39 C40 N10 62.2(2)
C40 N10 C41 N9 9.4(3)
Ru1 N10 C41 N9 -168.70(16)
C40 N10 C41 N8 -173.88(18)
Ru1 N10 C41 N8 8.0(3)
C38 N9 C41 N10 13.2(3)
C37 N9 C41 N10 -160.0(2)
C38 N9 C41 N8 -163.69(19)
C37 N9 C41 N8 23.2(3)
C34 N8 C41 N10 44.2(3)
C35 N8 C41 N10 -158.21(19)
C34 N8 C41 N9 -138.9(2)
C35 N8 C41 N9 18.8(3)
